data_4119946
loop_
_publ_author_name
'Vladimir Ya. Lee'
'Yuki Ito'
'Akira Sekiguchi'
'Heinz Gornitzka'
'Olga A. Gapurenko'
'Vladimir I. Minkin'
'Ruslan M. Minyaev'

_publ_section_title
;
 Pyramidanes
;
_journal_name_full 'Journal of the American Chemical Society'
_journal_page_first 8794
_journal_page_last 8797
_journal_paper_doi 10.1021/ja403173e
_journal_volume 135
_journal_year 2013
_chemical_formula_sum 'C16 H36 Si4 Sn'
_chemical_formula_weight 459.50
_chemical_name_systematic
; 
 ? 
;
_space_group_IT_number 8
_symmetry_cell_setting monoclinic
_symmetry_space_group_name_Hall 'C -2y'
_symmetry_space_group_name_H-M 'C 1 m 1'
_atom_sites_solution_hydrogens geom
_atom_sites_solution_primary direct
_atom_sites_solution_secondary difmap
_audit_creation_method SHELXL-97
_cell_angle_alpha 90.00
_cell_angle_beta 112.50(3)
_cell_angle_gamma 90.00
_cell_formula_units_Z 2
_cell_length_a 11.742(2)
_cell_length_b 17.046(3)
_cell_length_c 6.3160(13)
_cell_measurement_reflns_used 6202
_cell_measurement_temperature 150
_cell_measurement_theta_max 26.36
_cell_measurement_theta_min 2.39
_cell_volume 1167.9(5)
_computing_cell_refinement 'APEX2 (Bruker AXS, 2006)'
_computing_data_collection 'APEX2 (Bruker AXS, 2006)'
_computing_data_reduction 'SAINT (Bruker AXS, 2004)'
_computing_molecular_graphics 'XSHEL (Bruker AXS,2002)'
_computing_publication_material 'XCIF (Bruker AXS, 2001)'
_computing_structure_refinement 'SHELXL-97 (Sheldrick, 1997)'
_computing_structure_solution 'SHELXS-97 (Sheldrick, 1997)'
_diffrn_ambient_temperature 150
_diffrn_detector_area_resol_mean 8.333
_diffrn_measured_fraction_theta_full 0.999
_diffrn_measured_fraction_theta_max 0.999
_diffrn_measurement_device_type 'Bruker APEXII CCD area detector'
_diffrn_measurement_method 'phi and omega scans'
_diffrn_radiation_monochromator graphite
_diffrn_radiation_source 'fine-focus sealed tube'
_diffrn_radiation_type MoK\a
_diffrn_radiation_wavelength 0.71073
_diffrn_reflns_av_R_equivalents 0.0193
_diffrn_reflns_av_sigmaI/netI 0.0271
_diffrn_reflns_limit_h_max 14
_diffrn_reflns_limit_h_min -14
_diffrn_reflns_limit_k_max 21
_diffrn_reflns_limit_k_min -21
_diffrn_reflns_limit_l_max 7
_diffrn_reflns_limit_l_min -7
_diffrn_reflns_number 6104
_diffrn_reflns_theta_full 26.36
_diffrn_reflns_theta_max 26.36
_diffrn_reflns_theta_min 2.23
_diffrn_standards_number 0
_exptl_absorpt_coefficient_mu 1.294
_exptl_absorpt_correction_T_max 0.7454
_exptl_absorpt_correction_T_min 0.6765
_exptl_absorpt_correction_type empirical
_exptl_absorpt_process_details
;
SADABS Sheldrick 1996
;
_exptl_crystal_colour colorless
_exptl_crystal_density_diffrn 1.307
_exptl_crystal_description block
_exptl_crystal_F_000 476
_exptl_crystal_size_max 0.532
_exptl_crystal_size_mid 0.438
_exptl_crystal_size_min 0.358
_refine_diff_density_max 0.218
_refine_diff_density_min -0.555
_refine_diff_density_rms 0.086
_refine_ls_abs_structure_details 'Flack H D (1983), Acta Cryst. A39, 876-881'
_refine_ls_abs_structure_Flack 0.035(10)
_refine_ls_extinction_method none
_refine_ls_goodness_of_fit_ref 1.190
_refine_ls_hydrogen_treatment constr
_refine_ls_matrix_type full
_refine_ls_number_parameters 113
_refine_ls_number_reflns 2422
_refine_ls_number_restraints 2
_refine_ls_restrained_S_all 1.190
_refine_ls_R_factor_all 0.0131
_refine_ls_R_factor_gt 0.0131
_refine_ls_shift/su_max 0.000
_refine_ls_shift/su_mean 0.000
_refine_ls_structure_factor_coef Fsqd
_refine_ls_weighting_details 'calc w=1/[\s^2^(Fo^2^)+(0.0096P)^2^+0.0000P] where P=(Fo^2^+2Fc^2^)/3'
_refine_ls_weighting_scheme calc
_refine_ls_wR_factor_gt 0.0330
_refine_ls_wR_factor_ref 0.0330
_reflns_number_gt 2422
_reflns_number_total 2422
_reflns_threshold_expression >2sigma(I)
_cod_data_source_file ja403173e_si_003.cif
_cod_data_source_block snc4_0m
_cod_original_cell_volume 1167.9(4)
_cod_database_code 4119946

loop_
_symmetry_equiv_pos_as_xyz
'x, y, z'
'x, -y, z'
'x+1/2, y+1/2, z'
'x+1/2, -y+1/2, z'

loop_
_atom_site_label
_atom_site_type_symbol
_atom_site_fract_x
_atom_site_fract_y
_atom_site_fract_z
_atom_site_U_iso_or_equiv
_atom_site_adp_type
_atom_site_occupancy
_atom_site_symmetry_multiplicity
_atom_site_calc_flag
_atom_site_refinement_flags
Sn1 Sn 0.185800(3) 1.0000 1.334491(3) 0.02208(5) Uani 1 2 d S
Si1 Si 0.18214(4) 0.83278(3) 0.91779(8) 0.02335(10) Uani 1 1 d .
Si2 Si -0.08594(6) 1.0000 0.82843(12) 0.02214(13) Uani 1 2 d S
Si3 Si 0.45143(6) 1.0000 1.19647(11) 0.02239(13) Uani 1 2 d S
C1 C 0.18253(14) 0.93862(9) 1.0003(3) 0.0197(3) Uani 1 1 d .
C2 C 0.0855(2) 1.0000 0.9353(4) 0.0201(4) Uani 1 2 d S
C3 C 0.2793(2) 1.0000 1.0668(4) 0.0204(4) Uani 1 2 d S
C4 C 0.1845(2) 0.76318(10) 1.1474(4) 0.0395(4) Uani 1 1 d .
H4A H 0.2595 0.7715 1.2841 0.059 Uiso 1 1 calc R
H4B H 0.1830 0.7092 1.0933 0.059 Uiso 1 1 calc R
H4C H 0.1121 0.7723 1.1853 0.059 Uiso 1 1 calc R
C5 C 0.31747(19) 0.81488(12) 0.8374(4) 0.0350(4) Uani 1 1 d .
H5A H 0.3203 0.8554 0.7294 0.053 Uiso 1 1 calc R
H5B H 0.3095 0.7632 0.7653 0.053 Uiso 1 1 calc R
H5C H 0.3935 0.8167 0.9752 0.053 Uiso 1 1 calc R
C6 C 0.04355(18) 0.81270(11) 0.6511(4) 0.0349(4) Uani 1 1 d .
H6A H -0.0313 0.8204 0.6820 0.052 Uiso 1 1 calc R
H6B H 0.0465 0.7585 0.6019 0.052 Uiso 1 1 calc R
H6C H 0.0429 0.8487 0.5296 0.052 Uiso 1 1 calc R
C7 C -0.1546(3) 1.0000 0.5099(5) 0.0377(6) Uani 1 2 d S
H7A H -0.2408 1.0168 0.4568 0.057 Uiso 0.50 1 calc PR
H7B H -0.1504 0.9470 0.4533 0.057 Uiso 0.50 1 calc PR
H7C H -0.1086 1.0363 0.4516 0.057 Uiso 0.50 1 calc PR
C8 C -0.14052(18) 0.91111(11) 0.9382(4) 0.0325(4) Uani 1 1 d .
H8A H -0.1041 0.8639 0.9013 0.049 Uiso 1 1 calc R
H8B H -0.2306 0.9078 0.8657 0.049 Uiso 1 1 calc R
H8C H -0.1154 0.9152 1.1047 0.049 Uiso 1 1 calc R
C9 C 0.50659(17) 0.91025(11) 1.3803(3) 0.0317(4) Uani 1 1 d .
H9A H 0.5294 0.9245 1.5416 0.048 Uiso 1 1 calc R
H9B H 0.5786 0.8885 1.3584 0.048 Uiso 1 1 calc R
H9C H 0.4406 0.8710 1.3366 0.048 Uiso 1 1 calc R
C10 C 0.5189(2) 1.0000 0.9733(5) 0.0346(6) Uani 1 2 d S
H10A H 0.4698 0.9660 0.8460 0.052 Uiso 0.50 1 calc PR
H10B H 0.6038 0.9805 1.0398 0.052 Uiso 0.50 1 calc PR
H10C H 0.5187 1.0536 0.9166 0.052 Uiso 0.50 1 calc PR

loop_
_atom_site_aniso_label
_atom_site_aniso_U_11
_atom_site_aniso_U_22
_atom_site_aniso_U_33
_atom_site_aniso_U_23
_atom_site_aniso_U_13
_atom_site_aniso_U_12
Sn1 0.02306(7) 0.02293(7) 0.02130(7) 0.000 0.00967(5) 0.000
Si1 0.0288(2) 0.0159(2) 0.0283(2) -0.00067(16) 0.0141(2) 0.00062(16)
Si2 0.0159(3) 0.0254(3) 0.0252(3) 0.000 0.0079(3) 0.000
Si3 0.0163(3) 0.0287(3) 0.0216(3) 0.000 0.0066(2) 0.000
C1 0.0180(7) 0.0184(7) 0.0225(8) 0.0001(6) 0.0074(6) 0.0009(6)
C2 0.0189(10) 0.0183(10) 0.0234(11) 0.000 0.0086(8) 0.000
C3 0.0196(10) 0.0198(11) 0.0221(11) 0.000 0.0083(8) 0.000
C4 0.0617(12) 0.0217(8) 0.0422(11) 0.0043(8) 0.0278(10) 0.0012(9)
C5 0.0381(10) 0.0283(9) 0.0449(13) -0.0013(8) 0.0228(9) 0.0071(8)
C6 0.0372(10) 0.0302(10) 0.0383(12) -0.0120(8) 0.0155(9) -0.0074(8)
C7 0.0234(13) 0.0571(18) 0.0289(15) 0.000 0.0057(11) 0.000
C8 0.0307(9) 0.0293(9) 0.0425(11) -0.0059(7) 0.0196(8) -0.0094(7)
C9 0.0261(9) 0.0385(10) 0.0284(9) 0.0037(7) 0.0081(7) 0.0089(7)
C10 0.0208(12) 0.0545(17) 0.0291(15) 0.000 0.0102(11) 0.000

loop_
_atom_type_symbol
_atom_type_description
_atom_type_scat_dispersion_real
_atom_type_scat_dispersion_imag
_atom_type_scat_source
C C 0.0033 0.0016 'International Tables Vol C Tables 4.2.6.8 and 6.1.1.4'
H H 0.0000 0.0000 'International Tables Vol C Tables 4.2.6.8 and 6.1.1.4'
Si Si 0.0817 0.0704 'International Tables Vol C Tables 4.2.6.8 and 6.1.1.4'
Sn Sn -0.6537 1.4246 'International Tables Vol C Tables 4.2.6.8 and 6.1.1.4'

loop_
_geom_angle_atom_site_label_1
_geom_angle_atom_site_label_2
_geom_angle_atom_site_label_3
_geom_angle
_geom_angle_site_symmetry_1
_geom_angle_site_symmetry_3
C2 Sn1 C3 53.39(8) . .
C2 Sn1 C1 36.97(5) . 2_575
C3 Sn1 C1 36.88(5) . 2_575
C2 Sn1 C1 36.97(5) . .
C3 Sn1 C1 36.88(5) . .
C1 Sn1 C1 53.04(8) 2_575 .
C4 Si1 C5 110.27(10) . .
C4 Si1 C6 109.41(10) . .
C5 Si1 C6 105.20(9) . .
C4 Si1 C1 113.44(8) . .
C5 Si1 C1 108.67(8) . .
C6 Si1 C1 109.53(8) . .
C7 Si2 C2 110.68(12) . .
C7 Si2 C8 109.37(8) . .
C2 Si2 C8 109.90(8) . .
C7 Si2 C8 109.37(8) . 2_575
C2 Si2 C8 109.90(8) . 2_575
C8 Si2 C8 107.57(12) . 2_575
C10 Si3 C3 111.75(12) . .
C10 Si3 C9 108.76(8) . 2_575
C3 Si3 C9 109.28(8) . 2_575
C10 Si3 C9 108.76(8) . .
C3 Si3 C9 109.28(8) . .
C9 Si3 C9 108.97(13) 2_575 .
C3 C1 C2 90.28(13) . .
C3 C1 Si1 132.63(12) . .
C2 C1 Si1 132.89(12) . .
C3 C1 Sn1 71.51(11) . .
C2 C1 Sn1 71.36(11) . .
Si1 C1 Sn1 132.57(8) . .
C1 C2 C1 89.62(18) 2_575 .
C1 C2 Si2 135.17(9) 2_575 .
C1 C2 Si2 135.17(9) . .
C1 C2 Sn1 71.67(11) 2_575 .
C1 C2 Sn1 71.67(11) . .
Si2 C2 Sn1 114.80(11) . .
C1 C3 C1 89.81(18) 2_575 .
C1 C3 Si3 135.05(9) 2_575 .
C1 C3 Si3 135.05(9) . .
C1 C3 Sn1 71.61(11) 2_575 .
C1 C3 Sn1 71.61(11) . .
Si3 C3 Sn1 114.26(11) . .

loop_
_geom_bond_atom_site_label_1
_geom_bond_atom_site_label_2
_geom_bond_distance
_geom_bond_site_symmetry_2
Sn1 C2 2.339(2) .
Sn1 C3 2.342(2) .
Sn1 C1 2.3432(16) 2_575
Sn1 C1 2.3432(16) .
Si1 C4 1.866(2) .
Si1 C5 1.8692(19) .
Si1 C6 1.872(2) .
Si1 C1 1.8774(17) .
Si2 C7 1.859(3) .
Si2 C2 1.862(2) .
Si2 C8 1.8780(19) .
Si2 C8 1.8780(19) 2_575
Si3 C10 1.863(3) .
Si3 C3 1.868(2) .
Si3 C9 1.8794(19) 2_575
Si3 C9 1.8794(19) .
C1 C3 1.482(2) .
C1 C2 1.485(2) .
C2 C1 1.485(2) 2_575
C3 C1 1.482(2) 2_575
